data_7054772
loop_
_publ_author_name
'Wang, Zhi Nan'
'Wang, Xuan'
'Wei, Si-Yue'
'Wang, Jixiao'
'Bai, Feng Ying'
'Xing, Yong Heng'
'Sun, Lixian'

_publ_section_title
;
 Triazine -polycarboxylate acids complexes: synthesis, structure and
 photocatalytic activity
;
_journal_name_full 'New J. Chem.'
_journal_paper_doi 10.1039/C5NJ00173K
_journal_year 2015
_chemical_formula_sum 'C27 H32 Co N8 O7'
_chemical_formula_weight 639.54
_chemical_name_systematic 'complex 2'
_space_group_IT_number 14
_symmetry_cell_setting monoclinic
_symmetry_space_group_name_Hall '-P 2yn'
_symmetry_space_group_name_H-M 'P 1 21/n 1'
_atom_sites_solution_hydrogens geom
_atom_sites_solution_primary direct
_atom_sites_solution_secondary difmap
_audit_creation_method SHELXL-97
_audit_update_record
;
2015-03-09 deposited with the CCDC.
2015-03-26 downloaded from the CCDC.
;
_cell_angle_alpha 90.00
_cell_angle_beta 95.256(2)
_cell_angle_gamma 90.00
_cell_formula_units_Z 4
_cell_length_a 14.3744(17)
_cell_length_b 14.6435(18)
_cell_length_c 15.5621(18)
_cell_measurement_reflns_used 1447
_cell_measurement_temperature 293(2)
_cell_measurement_theta_max 18.41
_cell_measurement_theta_min 2.46
_cell_volume 3261.9(7)
_computing_cell_refinement 'Bruker SMART'
_computing_data_collection 'Bruker SMART'
_computing_data_reduction 'Bruker SAINT'
_computing_molecular_graphics 'Bruker SHELXTL'
_computing_publication_material 'Bruker SHELXTL'
_computing_structure_refinement 'SHELXL-97 (Sheldrick, 1997)'
_computing_structure_solution 'SHELXS-97 (Sheldrick, 1990)'
_diffrn_ambient_temperature 293(2)
_diffrn_measured_fraction_theta_full 0.959
_diffrn_measured_fraction_theta_max 0.959
_diffrn_measurement_device_type 'CCD area detector'
_diffrn_measurement_method 'phi and omega scans'
_diffrn_radiation_monochromator graphite
_diffrn_radiation_source 'fine-focus sealed tube'
_diffrn_radiation_type MoK\a
_diffrn_radiation_wavelength 0.71073
_diffrn_reflns_av_R_equivalents 0.0942
_diffrn_reflns_av_sigmaI/netI 0.1458
_diffrn_reflns_limit_h_max 18
_diffrn_reflns_limit_h_min -19
_diffrn_reflns_limit_k_max 19
_diffrn_reflns_limit_k_min -14
_diffrn_reflns_limit_l_max 20
_diffrn_reflns_limit_l_min -18
_diffrn_reflns_number 19812
_diffrn_reflns_theta_full 28.34
_diffrn_reflns_theta_max 28.34
_diffrn_reflns_theta_min 2.02
_diffrn_standards_decay_% 0
_diffrn_standards_interval_count 0
_diffrn_standards_interval_time 0
_diffrn_standards_number 0
_exptl_absorpt_coefficient_mu 0.579
_exptl_absorpt_correction_T_max 0.9606
_exptl_absorpt_correction_T_min 0.9029
_exptl_absorpt_correction_type multi-scan
_exptl_absorpt_process_details sadabs
_exptl_crystal_colour pink
_exptl_crystal_density_diffrn 1.302
_exptl_crystal_density_method 'not measured'
_exptl_crystal_description block
_exptl_crystal_F_000 1332
_exptl_crystal_size_max 0.18
_exptl_crystal_size_mid 0.11
_exptl_crystal_size_min 0.07
_refine_diff_density_max 0.900
_refine_diff_density_min -0.470
_refine_diff_density_rms 0.087
_refine_ls_extinction_coef 0.00126(19)
_refine_ls_extinction_expression Fc^*^=kFc[1+0.001xFc^2^\l^3^/sin(2\q)]^-1/4^
_refine_ls_extinction_method SHELXL
_refine_ls_goodness_of_fit_ref 1.040
_refine_ls_hydrogen_treatment mixed
_refine_ls_matrix_type full
_refine_ls_number_parameters 425
_refine_ls_number_reflns 7825
_refine_ls_number_restraints 329
_refine_ls_restrained_S_all 1.023
_refine_ls_R_factor_all 0.2398
_refine_ls_R_factor_gt 0.0994
_refine_ls_shift/su_max 0.000
_refine_ls_shift/su_mean 0.000
_refine_ls_structure_factor_coef Fsqd
_refine_ls_weighting_details 'calc w=1/[\s^2^(Fo^2^)+(0.0001P)^2^+15.0000P] where P=(Fo^2^+2Fc^2^)/3'
_refine_ls_weighting_scheme calc
_refine_ls_wR_factor_gt 0.1814
_refine_ls_wR_factor_ref 0.2198
_reflns_number_gt 2821
_reflns_number_total 7825
_reflns_threshold_expression >2sigma(I)
_cod_data_source_file c5nj00173k1.cif
_cod_data_source_block 1
_cod_depositor_comments
;
The following automatic conversions were performed:

'_symmetry_cell_setting' value 'Monoclinic' changed to 'monoclinic'
according to
/usr/data/users/saulius/crontab/automatic-downloads/rss-feeds/RSC/lib/dictionaries/cif_core.dic
dictionary named 'cif_core.dic' version 2.4.2 from 2011-04-26.

Automatic conversion script
Id: cif_fix_values 3105 2015-03-04 15:46:00Z robertas 
;
_cod_original_sg_symbol_H-M P2(1)/n
_cod_database_code 7054772

loop_
_symmetry_equiv_pos_as_xyz
'x, y, z'
'-x+1/2, y+1/2, -z+1/2'
'-x, -y, -z'
'x-1/2, -y-1/2, z-1/2'

loop_
_atom_site_label
_atom_site_type_symbol
_atom_site_fract_x
_atom_site_fract_y
_atom_site_fract_z
_atom_site_U_iso_or_equiv
_atom_site_adp_type
_atom_site_occupancy
_atom_site_symmetry_multiplicity
_atom_site_calc_flag
_atom_site_refinement_flags
_atom_site_disorder_assembly
_atom_site_disorder_group
C28 C 0.4397(14) 0.0875(10) 0.5391(10) 0.107(7) Uani 0.50 1 d PDU . .
H28A H 0.4038 0.0921 0.4834 0.129 Uiso 0.50 1 calc PR . .
H28B H 0.4993 0.0593 0.5308 0.129 Uiso 0.50 1 calc PR . .
O7 O 0.4546(7) 0.1773(8) 0.5763(7) 0.085(4) Uani 0.50 1 d PDU . .
H7A H 0.4511 0.2156 0.5377 0.128 Uiso 0.50 1 calc PR . .
C27 C 0.3921(13) 0.0354(9) 0.5945(12) 0.108(7) Uani 0.50 1 d PDU . .
H27A H 0.4030 -0.0282 0.5842 0.162 Uiso 0.50 1 calc PR . .
H27B H 0.3264 0.0479 0.5849 0.162 Uiso 0.50 1 calc PR . .
H27C H 0.4136 0.0501 0.6531 0.162 Uiso 0.50 1 calc PR . .
Co Co 0.74982(7) 0.27128(8) 0.58967(6) 0.0641(4) Uani 1 1 d U . .
C1 C 0.7539(7) 0.4790(8) 0.5054(6) 0.100(3) Uani 1 1 d U . .
C2 C 0.7023(8) 0.5583(9) 0.5126(7) 0.126(4) Uani 1 1 d U . .
H2A H 0.7096 0.6129 0.4834 0.151 Uiso 1 1 calc R . .
C3 C 0.6402(8) 0.5416(8) 0.5695(7) 0.103(3) Uani 1 1 d U . .
C4 C 0.8342(7) 0.4625(7) 0.4525(6) 0.116(4) Uani 1 1 d U . .
H4A H 0.8610 0.4038 0.4665 0.173 Uiso 1 1 calc R . .
H4B H 0.8806 0.5090 0.4648 0.173 Uiso 1 1 calc R . .
H4C H 0.8125 0.4643 0.3923 0.173 Uiso 1 1 calc R . .
C5 C 0.5634(9) 0.6013(9) 0.5974(8) 0.152(5) Uani 1 1 d U . .
H5A H 0.5785 0.6200 0.6561 0.229 Uiso 1 1 calc R . .
H5B H 0.5058 0.5677 0.5930 0.229 Uiso 1 1 calc R . .
H5C H 0.5568 0.6542 0.5609 0.229 Uiso 1 1 calc R . .
C6 C 0.7323(6) 0.0689(6) 0.6722(6) 0.077(3) Uani 1 1 d U . .
C7 C 0.6821(7) 0.0324(7) 0.7365(7) 0.096(3) Uani 1 1 d U . .
H7 H 0.6851 -0.0276 0.7561 0.115 Uiso 1 1 calc R . .
C8 C 0.6285(7) 0.0993(7) 0.7654(6) 0.086(3) Uani 1 1 d U . .
C9 C 0.7991(7) 0.0226(7) 0.6174(6) 0.110(4) Uani 1 1 d U . .
H9A H 0.8029 0.0568 0.5652 0.165 Uiso 1 1 calc R . .
H9B H 0.7773 -0.0381 0.6034 0.165 Uiso 1 1 calc R . .
H9C H 0.8599 0.0194 0.6485 0.165 Uiso 1 1 calc R . .
C10 C 0.5619(7) 0.0983(7) 0.8339(7) 0.126(4) Uani 1 1 d U . .
H10A H 0.5796 0.1445 0.8760 0.189 Uiso 1 1 calc R . .
H10B H 0.5636 0.0395 0.8613 0.189 Uiso 1 1 calc R . .
H10C H 0.4998 0.1103 0.8082 0.189 Uiso 1 1 calc R . .
C11 C 0.6144(5) 0.4015(6) 0.6568(4) 0.056(2) Uani 1 1 d U . .
C12 C 0.6138(5) 0.2634(6) 0.7189(4) 0.0515(18) Uani 1 1 d U . .
C13 C 0.5207(5) 0.3750(6) 0.7602(5) 0.061(2) Uani 1 1 d U . .
C14 C 0.4288(5) 0.3472(6) 0.8803(5) 0.078(3) Uani 1 1 d U . .
H14A H 0.4277 0.2842 0.8608 0.093 Uiso 1 1 calc R . .
H14B H 0.3659 0.3640 0.8917 0.093 Uiso 1 1 calc R . .
C15 C 0.4936(7) 0.3557(8) 0.9626(5) 0.116(4) Uani 1 1 d U . .
H15A H 0.5522 0.3270 0.9547 0.174 Uiso 1 1 calc R . .
H15B H 0.4657 0.3264 1.0091 0.174 Uiso 1 1 calc R . .
H15C H 0.5037 0.4191 0.9761 0.174 Uiso 1 1 calc R . .
C16 C 0.4226(6) 0.4986(6) 0.8038(5) 0.077(2) Uani 1 1 d U . .
H16A H 0.4694 0.5389 0.7834 0.092 Uiso 1 1 calc R . .
H16B H 0.4083 0.5204 0.8600 0.092 Uiso 1 1 calc R . .
C17 C 0.3366(7) 0.5022(7) 0.7428(7) 0.127(4) Uani 1 1 d U . .
H17A H 0.3505 0.4803 0.6873 0.191 Uiso 1 1 calc R . .
H17B H 0.3146 0.5640 0.7377 0.191 Uiso 1 1 calc R . .
H17C H 0.2892 0.4644 0.7642 0.191 Uiso 1 1 calc R . .
C18 C 0.9086(6) 0.2901(6) 0.6928(5) 0.074(3) Uani 1 1 d DU . .
C19 C 1.0117(5) 0.2852(5) 0.7241(4) 0.0573(19) Uani 1 1 d U . .
C20 C 1.0793(5) 0.2744(5) 0.6675(4) 0.063(2) Uani 1 1 d U . .
H20 H 1.0623 0.2740 0.6084 0.076 Uiso 1 1 calc R . .
C21 C 1.1720(5) 0.2642(6) 0.6981(4) 0.062(2) Uani 1 1 d U . .
C22 C 1.1963(5) 0.2648(5) 0.7866(4) 0.0575(19) Uani 1 1 d U . .
H22 H 1.2585 0.2572 0.8074 0.069 Uiso 1 1 calc R . .
C23 C 1.1307(5) 0.2761(5) 0.8434(4) 0.0501(17) Uani 1 1 d U . .
C24 C 1.0368(5) 0.2876(5) 0.8132(4) 0.0529(18) Uani 1 1 d U . .
H24 H 0.9918 0.2968 0.8516 0.064 Uiso 1 1 calc R . .
C25 C 1.1555(6) 0.2707(6) 0.9396(5) 0.063(2) Uani 1 1 d U . .
C26 C 1.2428(7) 0.2485(7) 0.6382(5) 0.087(3) Uani 1 1 d U . .
N1 N 0.6493(4) 0.3171(4) 0.6623(3) 0.0540(16) Uani 1 1 d U . .
N2 N 0.7274(5) 0.4155(5) 0.5552(4) 0.0701(19) Uani 1 1 d U . .
N3 N 0.7142(4) 0.1553(5) 0.6619(4) 0.0619(17) Uani 1 1 d U . .
N4 N 0.6547(5) 0.4535(5) 0.5955(4) 0.0698(19) Uani 1 1 d U . .
N5 N 0.6495(4) 0.1745(5) 0.7199(4) 0.0603(17) Uani 1 1 d U . .
N6 N 0.5517(4) 0.2869(4) 0.7701(4) 0.0601(16) Uani 1 1 d U . .
N7 N 0.5496(4) 0.4338(4) 0.7011(4) 0.0636(18) Uani 1 1 d U . .
N8 N 0.4604(4) 0.4066(5) 0.8125(4) 0.0635(18) Uani 1 1 d U . .
O1 O 0.8879(4) 0.2784(4) 0.6120(3) 0.0897(19) Uani 1 1 d DU . .
O1WA O 0.305(2) 0.2074(17) 0.4269(18) 0.106(11) Uani 0.287(17) 1 d PU A 1
O1WB O 0.2420(17) 0.1993(15) 0.3811(13) 0.068(11) Uani 0.213(17) 1 d PU A 2
H1WB H 0.2254 0.2314 0.4225 0.103 Uiso 0.50 1 d PR . .
H1WC H 0.2564 0.2147 0.3421 0.103 Uiso 0.50 1 d PR . .
O2 O 0.8507(4) 0.3041(5) 0.7441(4) 0.094(2) Uani 1 1 d DU . .
O3 O 1.0935(4) 0.2689(5) 0.9889(3) 0.0897(19) Uani 1 1 d U . .
O4 O 1.2420(4) 0.2642(4) 0.9641(3) 0.0791(17) Uani 1 1 d U . .
O5 O 1.3272(4) 0.2465(6) 0.6692(4) 0.124(3) Uani 1 1 d U . .
H5 H 1.3609 0.2379 0.6302 0.186 Uiso 1 1 calc R . .
O6 O 1.2195(5) 0.2388(5) 0.5601(5) 0.116(2) Uani 1 1 d U . .

loop_
_atom_site_aniso_label
_atom_site_aniso_U_11
_atom_site_aniso_U_22
_atom_site_aniso_U_33
_atom_site_aniso_U_23
_atom_site_aniso_U_13
_atom_site_aniso_U_12
C28 0.107(7) 0.107(7) 0.108(7) -0.0005(10) 0.0101(12) 0.0002(10)
O7 0.044(6) 0.114(10) 0.106(9) -0.022(7) 0.041(6) -0.026(7)
C27 0.108(7) 0.108(7) 0.108(7) 0.0001(10) 0.0098(12) 0.0005(10)
Co 0.0642(7) 0.0843(8) 0.0426(5) -0.0011(6) -0.0024(4) 0.0220(6)
C1 0.125(9) 0.114(9) 0.068(6) 0.024(6) 0.048(6) 0.021(7)
C2 0.126(4) 0.126(4) 0.126(4) 0.0006(10) 0.0128(11) 0.0004(10)
C3 0.103(3) 0.103(3) 0.103(3) 0.0005(10) 0.0109(10) 0.0009(10)
C4 0.116(4) 0.116(4) 0.115(4) 0.0005(10) 0.0113(10) 0.0001(10)
C5 0.153(5) 0.152(5) 0.152(5) 0.0006(10) 0.0148(11) 0.0009(10)
C6 0.075(6) 0.055(6) 0.095(7) 0.003(5) -0.026(5) 0.012(5)
C7 0.091(7) 0.064(7) 0.130(9) 0.025(6) 0.002(6) 0.013(6)
C8 0.084(7) 0.064(7) 0.109(8) 0.023(6) -0.003(6) 0.009(6)
C9 0.102(8) 0.103(9) 0.123(9) -0.011(7) -0.002(7) 0.046(7)
C10 0.115(9) 0.097(9) 0.175(11) 0.057(8) 0.063(8) 0.008(7)
C11 0.066(5) 0.059(6) 0.042(4) 0.011(4) -0.006(4) 0.005(4)
C12 0.046(4) 0.063(5) 0.043(4) 0.008(4) -0.009(3) -0.002(4)
C13 0.064(5) 0.066(6) 0.051(5) -0.002(4) -0.006(4) 0.001(4)
C14 0.060(5) 0.098(7) 0.077(6) 0.009(5) 0.015(4) -0.008(5)
C15 0.114(8) 0.162(11) 0.070(6) 0.034(7) -0.003(6) -0.014(8)
C16 0.082(6) 0.066(6) 0.085(6) -0.013(5) 0.017(5) 0.011(5)
C17 0.088(8) 0.106(9) 0.181(11) -0.018(8) -0.022(8) 0.031(7)
C18 0.074(6) 0.063(6) 0.078(6) -0.014(5) -0.021(5) 0.008(5)
C19 0.065(5) 0.056(5) 0.048(4) -0.004(4) -0.012(4) -0.005(4)
C20 0.078(5) 0.069(5) 0.041(4) 0.000(4) -0.012(4) -0.008(5)
C21 0.061(5) 0.079(6) 0.048(4) 0.003(4) 0.011(4) -0.015(4)
C22 0.044(4) 0.069(5) 0.057(4) -0.004(4) -0.008(3) -0.006(4)
C23 0.046(4) 0.063(5) 0.038(3) 0.002(4) -0.007(3) -0.010(4)
C24 0.051(4) 0.057(5) 0.049(4) -0.003(4) -0.006(3) -0.005(4)
C25 0.066(5) 0.073(6) 0.048(4) 0.006(4) -0.016(4) -0.013(5)
C26 0.088(7) 0.108(8) 0.062(5) -0.010(5) -0.004(5) -0.031(6)
N1 0.058(4) 0.061(4) 0.041(3) 0.004(3) -0.002(3) 0.012(3)
N2 0.080(5) 0.089(6) 0.042(4) 0.002(4) 0.010(3) 0.009(4)
N3 0.056(4) 0.068(5) 0.059(4) -0.001(3) -0.009(3) 0.019(3)
N4 0.101(5) 0.060(5) 0.050(4) 0.014(3) 0.016(4) 0.020(4)
N5 0.064(4) 0.051(4) 0.064(4) 0.008(3) 0.001(3) 0.010(4)
N6 0.062(4) 0.061(5) 0.056(4) 0.007(3) -0.002(3) 0.006(4)
N7 0.074(5) 0.068(5) 0.051(4) 0.004(3) 0.013(3) 0.013(4)
N8 0.057(4) 0.078(5) 0.055(4) -0.002(4) 0.007(3) 0.005(4)
O1 0.085(4) 0.110(5) 0.066(3) -0.009(3) -0.036(3) 0.012(4)
O1WA 0.106(11) 0.107(11) 0.106(11) 0.0001(10) 0.0098(14) 0.0000(10)
O1WB 0.08(2) 0.11(2) 0.024(12) -0.026(11) 0.012(12) -0.043(15)
O2 0.062(4) 0.117(6) 0.098(5) -0.026(4) -0.020(3) 0.012(4)
O3 0.082(4) 0.145(6) 0.043(3) 0.004(3) 0.006(3) -0.008(4)
O4 0.066(3) 0.113(5) 0.053(3) 0.008(3) -0.024(3) -0.009(3)
O5 0.074(4) 0.186(8) 0.117(5) -0.048(5) 0.031(4) -0.032(5)
O6 0.117(2) 0.118(2) 0.115(2) -0.0001(10) 0.0117(10) -0.0016(10)

loop_
_atom_type_symbol
_atom_type_description
_atom_type_scat_dispersion_real
_atom_type_scat_dispersion_imag
_atom_type_scat_source
C C 0.0033 0.0016 'International Tables Vol C Tables 4.2.6.8 and 6.1.1.4'
H H 0.0000 0.0000 'International Tables Vol C Tables 4.2.6.8 and 6.1.1.4'
N N 0.0061 0.0033 'International Tables Vol C Tables 4.2.6.8 and 6.1.1.4'
O O 0.0106 0.0060 'International Tables Vol C Tables 4.2.6.8 and 6.1.1.4'
Co Co 0.3494 0.9721 'International Tables Vol C Tables 4.2.6.8 and 6.1.1.4'

loop_
_geom_angle_atom_site_label_1
_geom_angle_atom_site_label_2
_geom_angle_atom_site_label_3
_geom_angle
_geom_angle_site_symmetry_1
_geom_angle_site_symmetry_3
C27 C28 O7 108.5(9) . .
O1 Co O4 98.6(2) . 4_565
O1 Co N1 129.6(2) . .
O4 Co N1 130.3(2) 4_565 .
O1 Co N3 103.6(2) . .
O4 Co N3 108.1(2) 4_565 .
N1 Co N3 75.6(3) . .
O1 Co N2 96.6(3) . .
O4 Co N2 91.0(2) 4_565 .
N1 Co N2 73.9(3) . .
N3 Co N2 149.4(2) . .
N2 C1 C2 111.4(9) . .
N2 C1 C4 120.0(10) . .
C2 C1 C4 128.6(10) . .
C3 C2 C1 107.1(11) . .
C2 C3 N4 106.1(11) . .
C2 C3 C5 129.6(12) . .
N4 C3 C5 124.2(10) . .
N3 C6 C7 110.6(9) . .
N3 C6 C9 120.0(9) . .
C7 C6 C9 129.4(9) . .
C8 C7 C6 108.1(9) . .
C7 C8 N5 104.8(9) . .
C7 C8 C10 130.7(10) . .
N5 C8 C10 124.5(9) . .
N7 C11 N1 125.9(7) . .
N7 C11 N4 122.0(7) . .
N1 C11 N4 112.1(7) . .
N6 C12 N1 125.7(8) . .
N6 C12 N5 120.8(7) . .
N1 C12 N5 113.5(7) . .
N8 C13 N7 117.0(8) . .
N8 C13 N6 119.1(7) . .
N7 C13 N6 124.0(7) . .
N8 C14 C15 110.5(7) . .
N8 C16 C17 111.9(7) . .
O2 C18 O1 123.7(8) . .
O2 C18 C19 120.1(6) . .
O1 C18 C19 116.3(7) . .
C20 C19 C24 120.2(7) . .
C20 C19 C18 121.6(6) . .
C24 C19 C18 118.1(7) . .
C19 C20 C21 120.4(6) . .
C20 C21 C22 119.2(7) . .
C20 C21 C26 120.3(7) . .
C22 C21 C26 120.5(7) . .
C23 C22 C21 121.2(6) . .
C22 C23 C24 120.1(6) . .
C22 C23 C25 121.5(6) . .
C24 C23 C25 118.3(6) . .
C23 C24 C19 118.9(7) . .
O3 C25 O4 123.8(6) . .
O3 C25 C23 120.1(7) . .
O4 C25 C23 116.0(7) . .
O6 C26 O5 122.4(9) . .
O6 C26 C21 120.1(9) . .
O5 C26 C21 117.5(7) . .
C12 N1 C11 115.5(7) . .
C12 N1 Co 120.9(5) . .
C11 N1 Co 123.6(5) . .
C1 N2 N4 105.1(7) . .
C1 N2 Co 142.7(7) . .
N4 N2 Co 112.1(5) . .
C6 N3 N5 104.9(7) . .
C6 N3 Co 142.1(7) . .
N5 N3 Co 113.0(5) . .
C3 N4 N2 110.3(7) . .
C3 N4 C11 131.5(8) . .
N2 N4 C11 118.1(7) . .
C8 N5 N3 111.7(7) . .
C8 N5 C12 131.5(8) . .
N3 N5 C12 116.8(6) . .
C12 N6 C13 114.6(7) . .
C11 N7 C13 114.2(7) . .
C13 N8 C16 121.8(7) . .
C13 N8 C14 119.7(7) . .
C16 N8 C14 118.5(7) . .
C18 O1 Co 108.6(5) . .
C25 O4 Co 106.1(5) . 4_666

loop_
_geom_bond_atom_site_label_1
_geom_bond_atom_site_label_2
_geom_bond_distance
_geom_bond_site_symmetry_2
C28 C27 1.381(9) .
C28 O7 1.444(9) .
Co O1 1.986(5) .
Co O4 2.015(5) 4_565
Co N1 2.029(6) .
Co N3 2.125(7) .
Co N2 2.196(7) .
C1 N2 1.290(10) .
C1 C2 1.388(14) .
C1 C4 1.497(12) .
C2 C3 1.336(13) .
C3 N4 1.361(11) .
C3 C5 1.503(14) .
C6 N3 1.298(10) .
C6 C7 1.393(12) .
C6 C9 1.504(12) .
C7 C8 1.348(12) .
C8 N5 1.358(10) .
C8 C10 1.497(12) .
C11 N7 1.299(9) .
C11 N1 1.333(9) .
C11 N4 1.387(9) .
C12 N6 1.296(8) .
C12 N1 1.317(8) .
C12 N5 1.398(9) .
C13 N8 1.325(9) .
C13 N7 1.353(9) .
C13 N6 1.369(9) .
C14 N8 1.472(9) .
C14 C15 1.518(11) .
C16 N8 1.454(9) .
C16 C17 1.490(11) .
C18 O2 1.223(7) .
C18 O1 1.277(6) .
C18 C19 1.519(10) .
C19 C20 1.378(10) .
C19 C24 1.401(8) .
C20 C21 1.382(9) .
C21 C22 1.390(9) .
C21 C26 1.460(11) .
C22 C23 1.360(9) .
C23 C24 1.398(8) .
C23 C25 1.509(9) .
C25 O3 1.229(8) .
C25 O4 1.270(8) .
C26 O6 1.239(9) .
C26 O5 1.264(10) .
N2 N4 1.384(8) .
N3 N5 1.384(8) .
O1WA H1WC 1.4384 .
O4 Co 2.015(5) 4_666

loop_
_geom_hbond_atom_site_label_D
_geom_hbond_atom_site_label_H
_geom_hbond_atom_site_label_A
_geom_hbond_distance_DH
_geom_hbond_distance_HA
_geom_hbond_distance_DA
_geom_hbond_angle_DHA
_geom_hbond_site_symmetry_A
O5 H5 O7 0.82 1.87 2.637(12) 154.5 1_655
C7 H7 O2 0.93 2.52 3.393(12) 157.2 2_646
C2 H2A O6 0.93 2.52 3.407(15) 159.9 3_766
